data_7219293
loop_
_publ_author_name
'chen, lizhuang'
'Huang, Deng-Deng'
'Pan, Qi-Jian'
'Ge, Jia-Zhen'

_publ_section_title
;
 Novel pure Pnma-P212121 ferroelastic phase transition of
 1,4-diisopropyl-1,4-diazonia-bicyclo[2.2.2]octane tetra-chlorobromo-M(II)
 (M=Mn and Co)
;
_journal_name_full 'RSC Adv.'
_journal_paper_doi 10.1039/C4RA12690D
_journal_year 2015
_chemical_formula_sum 'C48 H104 Br5 Cl11 Co4 N8'
_chemical_formula_weight 1818.61
_chemical_name_systematic
; 
 ? 
;
_space_group_IT_number 62
_symmetry_cell_setting orthorhombic
_symmetry_space_group_name_Hall '-P 2ac 2n'
_symmetry_space_group_name_H-M 'P n m a'
_atom_sites_solution_hydrogens geom
_atom_sites_solution_primary direct
_atom_sites_solution_secondary difmap
_audit_creation_method SHELXL-97
_audit_update_record
;
2013-11-17 deposited with the CCDC.
2015-01-13 downloaded from the CCDC.
;
_cell_angle_alpha 90.00
_cell_angle_beta 90.00
_cell_angle_gamma 90.00
_cell_formula_units_Z 1
_cell_length_a 13.7347(15)
_cell_length_b 10.1454(11)
_cell_length_c 13.1412(14)
_cell_measurement_temperature 296(2)
_cell_volume 1831.1(3)
_computing_structure_refinement 'SHELXL-97 (Sheldrick, 1997)'
_computing_structure_solution 'SHELXS-97 (Sheldrick, 1990)'
_diffrn_ambient_temperature 296(2)
_diffrn_measured_fraction_theta_full 0.999
_diffrn_measured_fraction_theta_max 0.999
_diffrn_measurement_device_type 'CCD area detector'
_diffrn_measurement_method 'phi and omega scans'
_diffrn_radiation_monochromator graphite
_diffrn_radiation_source 'fine-focus sealed tube'
_diffrn_radiation_type MoK\a
_diffrn_radiation_wavelength 0.71073
_diffrn_reflns_av_R_equivalents 0.0228
_diffrn_reflns_av_sigmaI/netI 0.0146
_diffrn_reflns_limit_h_max 16
_diffrn_reflns_limit_h_min -14
_diffrn_reflns_limit_k_max 12
_diffrn_reflns_limit_k_min -12
_diffrn_reflns_limit_l_max 16
_diffrn_reflns_limit_l_min -15
_diffrn_reflns_number 13326
_diffrn_reflns_theta_full 25.67
_diffrn_reflns_theta_max 25.67
_diffrn_reflns_theta_min 2.14
_exptl_absorpt_coefficient_mu 4.056
_exptl_absorpt_correction_T_max 0.4976
_exptl_absorpt_correction_T_min 0.3758
_exptl_absorpt_correction_type multi-scan
_exptl_absorpt_process_details sadabs
_exptl_crystal_density_diffrn 1.649
_exptl_crystal_density_method 'not measured'
_exptl_crystal_F_000 918
_exptl_crystal_size_max 0.30
_exptl_crystal_size_mid 0.30
_exptl_crystal_size_min 0.20
_refine_diff_density_max 1.573
_refine_diff_density_min -2.674
_refine_diff_density_rms 0.164
_refine_ls_extinction_method none
_refine_ls_goodness_of_fit_ref 1.166
_refine_ls_hydrogen_treatment constr
_refine_ls_matrix_type full
_refine_ls_number_parameters 110
_refine_ls_number_reflns 1840
_refine_ls_number_restraints 6
_refine_ls_restrained_S_all 1.168
_refine_ls_R_factor_all 0.0815
_refine_ls_R_factor_gt 0.0687
_refine_ls_shift/su_max 0.001
_refine_ls_shift/su_mean 0.000
_refine_ls_structure_factor_coef Fsqd
_refine_ls_weighting_details 'calc w=1/[\s^2^(Fo^2^)+(0.2000P)^2^+0.4116P] where P=(Fo^2^+2Fc^2^)/3'
_refine_ls_weighting_scheme calc
_refine_ls_wR_factor_gt 0.2379
_refine_ls_wR_factor_ref 0.2653
_reflns_number_gt 1516
_reflns_number_total 1840
_reflns_threshold_expression >2sigma(I)
_cod_data_source_file c4ra12690d2.cif
_cod_data_source_block 111
_cod_depositor_comments
;
The following automatic conversions were performed:

'_symmetry_cell_setting' value 'Orthorhombic' changed to
'orthorhombic' according to
/usr/data/users/saulius/crontab/automatic-downloads/rss-feeds/RSC/lib/dictionaries/cif_core.dic
dictionary named 'cif_core.dic' version 2.4.2 from 2011-04-26.

Automatic conversion script
Id: cif_fix_values 2935 2014-11-11 08:27:57Z andrius 
;
_cod_original_sg_symbol_H-M 'Pnma '
_cod_database_code 7219293

loop_
_symmetry_equiv_pos_as_xyz
'x, y, z'
'-x+1/2, -y, z+1/2'
'-x, y+1/2, -z'
'x+1/2, -y+1/2, -z+1/2'
'-x, -y, -z'
'x-1/2, y, -z-1/2'
'x, -y-1/2, z'
'-x-1/2, y-1/2, z-1/2'

loop_
_atom_site_label
_atom_site_type_symbol
_atom_site_fract_x
_atom_site_fract_y
_atom_site_fract_z
_atom_site_U_iso_or_equiv
_atom_site_adp_type
_atom_site_occupancy
_atom_site_symmetry_multiplicity
_atom_site_calc_flag
_atom_site_refinement_flags
_atom_site_disorder_assembly
_atom_site_disorder_group
C1 C 0.5134(6) 0.1281(8) 0.2059(8) 0.090(3) Uani 1 1 d . . .
H1A H 0.5727 0.1119 0.2424 0.135 Uiso 1 1 calc R . .
H1B H 0.4992 0.0541 0.1629 0.135 Uiso 1 1 calc R . .
H1C H 0.4610 0.1407 0.2533 0.135 Uiso 1 1 calc R . .
C2 C 0.5249(6) 0.2500 0.1415(7) 0.055(2) Uani 1 2 d S . .
H2 H 0.4718 0.2500 0.0917 0.067 Uiso 1 2 calc SR . .
C3 C 0.6268(4) 0.1307(5) 0.0150(4) 0.0479(13) Uani 1 1 d . . .
H3A H 0.6238 0.0522 0.0569 0.057 Uiso 1 1 calc R . .
H3B H 0.5714 0.1297 -0.0307 0.057 Uiso 1 1 calc R . .
C4 C 0.7099(6) 0.2500 0.1477(5) 0.0475(19) Uani 1 2 d S . .
H4A H 0.7090 0.1726 0.1910 0.057 Uiso 0.50 1 calc PR . .
H4B H 0.7090 0.3274 0.1910 0.057 Uiso 0.50 1 calc PR . .
C5 C 0.7187(6) 0.1297(9) -0.0455(7) 0.077(2) Uani 1 1 d U . .
H5A H 0.7029 0.1260 -0.1175 0.092 Uiso 1 1 calc R . .
H5B H 0.7561 0.0516 -0.0287 0.092 Uiso 1 1 calc R . .
C6 C 0.8011(5) 0.2500 0.0847(5) 0.0422(16) Uani 1 2 d S . .
H6A H 0.8395 0.3273 0.1011 0.051 Uiso 0.50 1 calc PR . .
H6B H 0.8395 0.1727 0.1011 0.051 Uiso 0.50 1 calc PR . .
C7 C 0.8707(9) 0.2500 -0.0927(7) 0.075(3) Uani 1 2 d S . .
H7 H 0.8490 0.2500 -0.1638 0.090 Uiso 1 2 calc SR . .
C8 C 0.9306(6) 0.1283(10) -0.0765(8) 0.099(3) Uani 1 1 d . . .
H8A H 0.9904 0.1356 -0.1138 0.148 Uiso 1 1 calc R . .
H8B H 0.8950 0.0527 -0.1000 0.148 Uiso 1 1 calc R . .
H8C H 0.9446 0.1185 -0.0053 0.148 Uiso 1 1 calc R . .
Cl1 Cl 0.19101(11) 0.07182(11) 0.81344(10) 0.0499(5) Uani 1 1 d . A .
Br2 Br 0.23255(13) 0.2500 1.07308(9) 0.1002(6) Uani 1 2 d S A .
Cl3 Cl 0.4202(16) 0.2500 0.8737(16) 0.084(6) Uani 0.75 2 d SP A 1
Br3 Br 0.427(2) 0.2500 0.8576(19) 0.062(2) Uani 0.25 2 d SP A 2
Co1 Co 0.25718(8) 0.2500 0.89433(8) 0.0413(5) Uani 1 2 d S . .
N1 N 0.6217(5) 0.2500 0.0812(4) 0.0406(13) Uani 1 2 d S . .
N2 N 0.7788(5) 0.2500 -0.0248(5) 0.0467(15) Uani 1 2 d S . .

loop_
_atom_site_aniso_label
_atom_site_aniso_U_11
_atom_site_aniso_U_22
_atom_site_aniso_U_33
_atom_site_aniso_U_23
_atom_site_aniso_U_13
_atom_site_aniso_U_12
C1 0.090(6) 0.077(5) 0.102(6) 0.005(5) 0.051(5) -0.012(4)
C2 0.038(4) 0.064(5) 0.064(5) 0.000 0.010(4) 0.000
C3 0.052(3) 0.042(3) 0.050(3) -0.004(2) 0.000(2) -0.001(2)
C4 0.044(4) 0.073(6) 0.025(3) 0.000 -0.006(3) 0.000
C5 0.077(2) 0.078(2) 0.076(2) -0.0029(10) 0.0010(10) -0.0016(10)
C6 0.039(4) 0.055(4) 0.032(4) 0.000 -0.006(3) 0.000
C7 0.070(6) 0.107(9) 0.050(5) 0.000 0.025(5) 0.000
C8 0.072(5) 0.110(7) 0.114(8) -0.011(6) 0.040(5) 0.019(5)
Cl1 0.0758(10) 0.0302(8) 0.0436(8) -0.0001(5) -0.0105(6) -0.0138(5)
Br2 0.1472(14) 0.1127(12) 0.0408(8) 0.000 0.0122(6) 0.000
Cl3 0.038(4) 0.148(8) 0.067(10) 0.000 -0.015(6) 0.000
Br3 0.041(4) 0.107(7) 0.037(3) 0.000 -0.006(3) 0.000
Co1 0.0528(8) 0.0373(7) 0.0338(7) 0.000 -0.0036(4) 0.000
N1 0.041(3) 0.044(3) 0.037(3) 0.000 -0.005(3) 0.000
N2 0.054(4) 0.059(4) 0.027(3) 0.000 -0.001(3) 0.000

loop_
_atom_type_symbol
_atom_type_description
_atom_type_scat_dispersion_real
_atom_type_scat_dispersion_imag
_atom_type_scat_source
C C 0.0033 0.0016 'International Tables Vol C Tables 4.2.6.8 and 6.1.1.4'
H H 0.0000 0.0000 'International Tables Vol C Tables 4.2.6.8 and 6.1.1.4'
N N 0.0061 0.0033 'International Tables Vol C Tables 4.2.6.8 and 6.1.1.4'
Cl Cl 0.1484 0.1585 'International Tables Vol C Tables 4.2.6.8 and 6.1.1.4'
Co Co 0.3494 0.9721 'International Tables Vol C Tables 4.2.6.8 and 6.1.1.4'
Br Br -0.2901 2.4595 'International Tables Vol C Tables 4.2.6.8 and 6.1.1.4'

loop_
_geom_angle_atom_site_label_1
_geom_angle_atom_site_label_2
_geom_angle_atom_site_label_3
_geom_angle
_geom_angle_site_symmetry_1
_geom_angle_site_symmetry_3
C2 C1 H1A 109.5 . .
C2 C1 H1B 109.5 . .
H1A C1 H1B 109.5 . .
C2 C1 H1C 109.5 . .
H1A C1 H1C 109.5 . .
H1B C1 H1C 109.5 . .
C1 C2 C1 110.4(9) 7_565 .
C1 C2 N1 112.2(5) 7_565 .
C1 C2 N1 112.2(5) . .
C1 C2 H2 107.3 7_565 .
C1 C2 H2 107.3 . .
N1 C2 H2 107.3 . .
C5 C3 N1 110.9(5) . .
C5 C3 H3A 109.5 . .
N1 C3 H3A 109.5 . .
C5 C3 H3B 109.5 . .
N1 C3 H3B 109.5 . .
H3A C3 H3B 108.0 . .
N1 C4 C6 110.8(6) . .
N1 C4 H4A 109.5 . .
C6 C4 H4A 109.5 . .
N1 C4 H4B 109.5 . .
C6 C4 H4B 109.5 . .
H4A C4 H4B 108.1 . .
C3 C5 N2 111.3(6) . .
C3 C5 H5A 109.4 . .
N2 C5 H5A 109.4 . .
C3 C5 H5B 109.4 . .
N2 C5 H5B 109.4 . .
H5A C5 H5B 108.0 . .
N2 C6 C4 111.4(6) . .
N2 C6 H6A 109.3 . .
C4 C6 H6A 109.3 . .
N2 C6 H6B 109.3 . .
C4 C6 H6B 109.3 . .
H6A C6 H6B 108.0 . .
C8 C7 C8 110.9(11) . 7_565
C8 C7 N2 111.5(5) . .
C8 C7 N2 111.5(5) 7_565 .
C8 C7 H7 107.6 . .
C8 C7 H7 107.6 7_565 .
N2 C7 H7 107.6 . .
C7 C8 H8A 109.5 . .
C7 C8 H8B 109.5 . .
H8A C8 H8B 109.5 . .
C7 C8 H8C 109.5 . .
H8A C8 H8C 109.5 . .
H8B C8 H8C 109.5 . .
Cl3 Co1 Cl1 109.8(3) . .
Cl3 Co1 Cl1 109.8(3) . 7_565
Cl1 Co1 Cl1 104.55(8) . 7_565
Cl3 Co1 Br2 105.1(5) . .
Cl1 Co1 Br2 113.81(5) . .
Cl1 Co1 Br2 113.81(5) 7_565 .
Cl3 Co1 Br3 4.8(11) . .
Cl1 Co1 Br3 107.2(3) . .
Cl1 Co1 Br3 107.2(3) 7_565 .
Br2 Co1 Br3 109.9(6) . .
C3 N1 C3 108.4(6) . 7_565
C3 N1 C4 107.6(4) . .
C3 N1 C4 107.6(4) 7_565 .
C3 N1 C2 109.8(4) . .
C3 N1 C2 109.8(4) 7_565 .
C4 N1 C2 113.4(5) . .
C6 N2 C5 107.0(5) . .
C6 N2 C5 107.0(5) . 7_565
C5 N2 C5 109.1(8) . 7_565
C6 N2 C7 113.2(7) . .
C5 N2 C7 110.2(5) . .
C5 N2 C7 110.2(5) 7_565 .

loop_
_geom_bond_atom_site_label_1
_geom_bond_atom_site_label_2
_geom_bond_distance
_geom_bond_site_symmetry_2
C1 C2 1.506(9) .
C1 H1A 0.9600 .
C1 H1B 0.9600 .
C1 H1C 0.9600 .
C2 C1 1.506(9) 7_565
C2 N1 1.548(10) .
C2 H2 0.9800 .
C3 C5 1.491(10) .
C3 N1 1.492(6) .
C3 H3A 0.9700 .
C3 H3B 0.9700 .
C4 N1 1.493(9) .
C4 C6 1.502(11) .
C4 H4A 0.9700 .
C4 H4B 0.9700 .
C5 N2 1.498(9) .
C5 H5A 0.9700 .
C5 H5B 0.9700 .
C6 N2 1.471(9) .
C6 H6A 0.9700 .
C6 H6B 0.9700 .
C7 C8 1.499(11) .
C7 C8 1.499(11) 7_565
C7 N2 1.546(11) .
C7 H7 0.9800 .
C8 H8A 0.9600 .
C8 H8B 0.9600 .
C8 H8C 0.9600 .
Cl1 Co1 2.2855(13) .
Br2 Co1 2.3733(15) .
Cl3 Co1 2.26(2) .
Br3 Co1 2.39(3) .
Co1 Cl1 2.2855(13) 7_565
N1 C3 1.492(6) 7_565
N2 C5 1.498(9) 7_565

loop_
_geom_torsion_atom_site_label_1
_geom_torsion_atom_site_label_2
_geom_torsion_atom_site_label_3
_geom_torsion_atom_site_label_4
_geom_torsion
_geom_torsion_site_symmetry_1
_geom_torsion_site_symmetry_4
N1 C3 C5 N2 -1.3(8) . .
N1 C4 C6 N2 0.0 . .
C5 C3 N1 C3 58.9(8) . 7_565
C5 C3 N1 C4 -57.2(7) . .
C5 C3 N1 C2 178.9(6) . .
C6 C4 N1 C3 58.3(4) . .
C6 C4 N1 C3 -58.3(4) . 7_565
C6 C4 N1 C2 180.0 . .
C1 C2 N1 C3 -177.1(7) 7_565 .
C1 C2 N1 C3 58.0(9) . .
C1 C2 N1 C3 -58.0(9) 7_565 7_565
C1 C2 N1 C3 177.1(7) . 7_565
C1 C2 N1 C4 62.4(7) 7_565 .
C1 C2 N1 C4 -62.4(7) . .
C4 C6 N2 C5 -58.4(5) . .
C4 C6 N2 C5 58.4(5) . 7_565
C4 C6 N2 C7 180.0 . .
C3 C5 N2 C6 59.5(8) . .
C3 C5 N2 C5 -56.0(10) . 7_565
C3 C5 N2 C7 -177.0(6) . .
C8 C7 N2 C6 62.3(7) . .
C8 C7 N2 C6 -62.3(7) 7_565 .
C8 C7 N2 C5 -57.5(10) . .
C8 C7 N2 C5 177.9(7) 7_565 .
C8 C7 N2 C5 -177.9(7) . 7_565
C8 C7 N2 C5 57.5(10) 7_565 7_565
